data_4327779
loop_
_publ_author_name
'Alexander M. Willcocks'
'Thomas P. Robinson'
'Christopher Roche'
'Thomas Pugh'
'Stephen P. Richards'
'Andrew J. Kingsley'
'John P. Lowe'
'Andrew L. Johnson'

_publ_contact_author_address
;
Department of Chemistry,
University of Bath.
Claverton Down.
Bath.
BA2 7AY
United Kingdon
;
_publ_contact_author_email a.l.johnson@bath.ac.uk
_publ_contact_author_fax '+44 (0) 1225 386231'
_publ_contact_author_name
;
Dr. Andrew L. Johnson 
;
_publ_contact_author_phone '+44 (0) 1225 384467'
_publ_section_title
;
 Multinuclear Copper(I) Guanidinate Complexes
;
_journal_name_full 'Inorganic Chemistry'
_journal_page_first 246
_journal_page_last 257
_journal_paper_doi 10.1021/ic201602m
_journal_volume 51
_journal_year 2012
_chemical_formula_sum 'C18 H40 Cu2 N6'
_chemical_formula_weight 467.64
_chemical_name_systematic
;
 ?
;
_space_group_IT_number 20
_symmetry_cell_setting orthorhombic
_symmetry_space_group_name_Hall 'C 2c 2'
_symmetry_space_group_name_H-M 'C 2 2 21'
_atom_sites_solution_hydrogens geom
_atom_sites_solution_primary direct
_atom_sites_solution_secondary difmap
_audit_creation_method SHELXL-97
_cell_angle_alpha 90.00
_cell_angle_beta 90.00
_cell_angle_gamma 90.00
_cell_formula_units_Z 4
_cell_length_a 11.3540(2)
_cell_length_b 21.2909(6)
_cell_length_c 9.9530(2)
_cell_measurement_reflns_used 2758
_cell_measurement_temperature 150(2)
_cell_measurement_theta_max 27.49
_cell_measurement_theta_min 3.59
_cell_volume 2406.01(9)
_computing_cell_refinement 'HKL Scalepack (Otwinowski & Minor 1997)'
_computing_data_collection 'Kappa CCD'
_computing_data_reduction 'Denzo and Scalepak (Otwinowski & Minor, 1997)'
_computing_molecular_graphics 'ORTEP 3 for Windows (Farrugia, 1997)'
_computing_publication_material 'SHELXL-97 (Sheldrick, 1997)'
_computing_structure_refinement 'SHELXL-97 (Sheldrick, 1997)'
_computing_structure_solution 'SHELXS-86 (Sheldrick, 1986)'
_diffrn_ambient_temperature 150(2)
_diffrn_measured_fraction_theta_full 0.996
_diffrn_measured_fraction_theta_max 0.996
_diffrn_measurement_device_type 'Bruker Kappa CCD Diffractometer'
_diffrn_measurement_method 'omega and phi scans'
_diffrn_radiation_monochromator graphite
_diffrn_radiation_source 'fine-focus sealed tube'
_diffrn_radiation_type MoK\a
_diffrn_radiation_wavelength 0.71073
_diffrn_reflns_av_R_equivalents 0.0554
_diffrn_reflns_av_sigmaI/netI 0.0387
_diffrn_reflns_limit_h_max 14
_diffrn_reflns_limit_h_min -14
_diffrn_reflns_limit_k_max 27
_diffrn_reflns_limit_k_min -27
_diffrn_reflns_limit_l_max 12
_diffrn_reflns_limit_l_min -12
_diffrn_reflns_number 14843
_diffrn_reflns_theta_full 27.49
_diffrn_reflns_theta_max 27.49
_diffrn_reflns_theta_min 3.59
_diffrn_standards_decay_% 0
_diffrn_standards_interval_count 0
_diffrn_standards_interval_time 0
_diffrn_standards_number 0
_exptl_absorpt_coefficient_mu 1.780
_exptl_absorpt_correction_T_max 0.7761
_exptl_absorpt_correction_T_min 0.7172
_exptl_absorpt_correction_type multi-scan
_exptl_absorpt_process_details 'SORTAV (Blessing, 1995)'
_exptl_crystal_colour colourless
_exptl_crystal_density_diffrn 1.291
_exptl_crystal_description Block
_exptl_crystal_F_000 992
_exptl_crystal_size_max 0.20
_exptl_crystal_size_mid 0.17
_exptl_crystal_size_min 0.15
_refine_diff_density_max 0.630
_refine_diff_density_min -0.473
_refine_diff_density_rms 0.095
_refine_ls_abs_structure_details 'Flack H D (1983), Acta Cryst. A39, 876-881'
_refine_ls_abs_structure_Flack -0.017(19)
_refine_ls_extinction_coef 0.0044(5)
_refine_ls_extinction_expression Fc^*^=kFc[1+0.001xFc^2^\l^3^/sin(2\q)]^-1/4^
_refine_ls_extinction_method SHELXL
_refine_ls_goodness_of_fit_ref 1.050
_refine_ls_hydrogen_treatment constr
_refine_ls_matrix_type full
_refine_ls_number_parameters 127
_refine_ls_number_reflns 2758
_refine_ls_number_restraints 0
_refine_ls_restrained_S_all 1.050
_refine_ls_R_factor_all 0.0376
_refine_ls_R_factor_gt 0.0309
_refine_ls_shift/su_max 0.000
_refine_ls_shift/su_mean 0.000
_refine_ls_structure_factor_coef Fsqd
_refine_ls_weighting_details 'calc w=1/[\s^2^(Fo^2^)+(0.0394P)^2^+2.0628P] where P=(Fo^2^+2Fc^2^)/3'
_refine_ls_weighting_scheme calc
_refine_ls_wR_factor_gt 0.0746
_refine_ls_wR_factor_ref 0.0776
_reflns_number_gt 2548
_reflns_number_total 2758
_reflns_threshold_expression >2sigma(I)
_cod_data_source_file ic201602m_si_004_1.cif
_cod_data_source_block '[Cu2(L1)2]'
_cod_depositor_comments
;
The following automatic conversions were performed:

'_refine_ls_hydrogen_treatment' value 'Constr' changed to 'constr'
according to the built-in table from CIF Core dictionary named
'cif_core.dic' version 2.4.1 from 2010-06-29.

Automatic conversion script
Id: cif_fix_values 1715 2011-07-08 13:25:40Z adriana 
;
_cod_database_code 4327779

loop_
_symmetry_equiv_pos_as_xyz
'x, y, z'
'-x, -y, z+1/2'
'x, -y, -z'
'-x, y, -z+1/2'
'x+1/2, y+1/2, z'
'-x+1/2, -y+1/2, z+1/2'
'x+1/2, -y+1/2, -z'
'-x+1/2, y+1/2, -z+1/2'

loop_
_atom_site_label
_atom_site_type_symbol
_atom_site_fract_x
_atom_site_fract_y
_atom_site_fract_z
_atom_site_U_iso_or_equiv
_atom_site_adp_type
_atom_site_occupancy
_atom_site_symmetry_multiplicity
_atom_site_calc_flag
_atom_site_refinement_flags
Cu1 Cu 0.09841(3) 0.157036(13) 0.29737(3) 0.02582(11) Uani 1 1 d .
N1 N 0.1010(2) 0.07021(9) 0.2663(2) 0.0257(4) Uani 1 1 d .
N3 N 0.0000 -0.02703(14) 0.2500 0.0310(7) Uani 1 2 d S
N4 N 0.08329(19) 0.24415(9) 0.3184(2) 0.0254(4) Uani 1 1 d .
N6 N 0.0000 0.34061(15) 0.2500 0.0324(7) Uani 1 2 d S
C1 C 0.0000 0.03901(17) 0.2500 0.0243(8) Uani 1 2 d S
C2 C 0.2141(2) 0.04267(12) 0.2202(3) 0.0307(6) Uani 1 1 d .
H2 H 0.2041 -0.0036 0.2076 0.037 Uiso 1 1 calc R
C3 C 0.2482(4) 0.07257(17) 0.0863(4) 0.0523(9) Uani 1 1 d .
H3A H 0.1860 0.0648 0.0201 0.078 Uiso 1 1 calc R
H3B H 0.3222 0.0542 0.0544 0.078 Uiso 1 1 calc R
H3C H 0.2583 0.1179 0.0984 0.078 Uiso 1 1 calc R
C4 C 0.3083(3) 0.05444(16) 0.3239(4) 0.0489(9) Uani 1 1 d .
H4A H 0.3174 0.0998 0.3376 0.073 Uiso 1 1 calc R
H4B H 0.3831 0.0367 0.2927 0.073 Uiso 1 1 calc R
H4C H 0.2857 0.0345 0.4089 0.073 Uiso 1 1 calc R
C5 C 0.0664(3) -0.06333(13) 0.3466(3) 0.0380(7) Uani 1 1 d .
H5A H 0.1059 -0.0349 0.4096 0.057 Uiso 1 1 calc R
H5B H 0.1254 -0.0887 0.2996 0.057 Uiso 1 1 calc R
H5C H 0.0128 -0.0910 0.3962 0.057 Uiso 1 1 calc R
C21 C 0.0000 0.27560(17) 0.2500 0.0257(8) Uani 1 2 d S
C22 C 0.1412(2) 0.27435(12) 0.4343(3) 0.0276(6) Uani 1 1 d .
H22 H 0.1240 0.3204 0.4313 0.033 Uiso 1 1 calc R
C23 C 0.0948(5) 0.2486(3) 0.5632(4) 0.0811(16) Uani 1 1 d .
H23A H 0.0120 0.2606 0.5736 0.122 Uiso 1 1 calc R
H23B H 0.1406 0.2655 0.6383 0.122 Uiso 1 1 calc R
H23C H 0.1012 0.2027 0.5624 0.122 Uiso 1 1 calc R
C24 C 0.2714(3) 0.2655(2) 0.4269(5) 0.0669(14) Uani 1 1 d .
H24A H 0.2900 0.2207 0.4347 0.100 Uiso 1 1 calc R
H24B H 0.3092 0.2885 0.5004 0.100 Uiso 1 1 calc R
H24C H 0.3005 0.2814 0.3406 0.100 Uiso 1 1 calc R
C25 C 0.1036(3) 0.37637(13) 0.2157(3) 0.0445(7) Uani 1 1 d .
H25A H 0.1666 0.3477 0.1880 0.067 Uiso 1 1 calc R
H25B H 0.1294 0.4006 0.2940 0.067 Uiso 1 1 calc R
H25C H 0.0852 0.4051 0.1417 0.067 Uiso 1 1 calc R

loop_
_atom_site_aniso_label
_atom_site_aniso_U_11
_atom_site_aniso_U_22
_atom_site_aniso_U_33
_atom_site_aniso_U_23
_atom_site_aniso_U_13
_atom_site_aniso_U_12
Cu1 0.02822(16) 0.01673(15) 0.03251(17) -0.00208(12) -0.00742(14) 0.00110(12)
N1 0.0288(10) 0.0183(9) 0.0300(11) -0.0003(8) -0.0033(10) 0.0030(9)
N3 0.0394(17) 0.0167(14) 0.0370(17) 0.000 -0.0062(14) 0.000
N4 0.0279(10) 0.0182(9) 0.0300(11) -0.0018(8) -0.0072(10) -0.0005(8)
N6 0.0375(16) 0.0169(13) 0.0429(17) 0.000 -0.0038(14) 0.000
C1 0.0353(19) 0.0203(17) 0.0172(16) 0.000 0.0008(15) 0.000
C2 0.0362(13) 0.0192(11) 0.0366(16) -0.0001(11) 0.0104(13) 0.0039(10)
C3 0.069(2) 0.0383(17) 0.050(2) 0.0050(15) 0.0226(18) 0.0046(16)
C4 0.0321(15) 0.0494(18) 0.065(2) -0.0035(17) -0.0040(16) 0.0062(13)
C5 0.0455(17) 0.0239(13) 0.0444(17) 0.0102(12) 0.0047(13) 0.0047(11)
C21 0.0283(18) 0.0198(17) 0.0289(18) 0.000 -0.0006(15) 0.000
C22 0.0254(12) 0.0238(13) 0.0337(15) -0.0049(11) -0.0038(11) -0.0029(9)
C23 0.076(3) 0.132(4) 0.0352(18) -0.007(2) -0.002(2) -0.062(3)
C24 0.0317(17) 0.092(3) 0.077(3) -0.048(3) -0.0119(18) 0.0022(18)
C25 0.0600(18) 0.0256(13) 0.0480(18) 0.0051(12) -0.003(2) -0.0143(14)

loop_
_atom_type_symbol
_atom_type_description
_atom_type_scat_dispersion_real
_atom_type_scat_dispersion_imag
_atom_type_scat_source
C C 0.0033 0.0016 'International Tables Vol C Tables 4.2.6.8 and 6.1.1.4'
H H 0.0000 0.0000 'International Tables Vol C Tables 4.2.6.8 and 6.1.1.4'
Cu Cu 0.3201 1.2651 'International Tables Vol C Tables 4.2.6.8 and 6.1.1.4'
N N 0.0061 0.0033 'International Tables Vol C Tables 4.2.6.8 and 6.1.1.4'

loop_
_geom_angle_atom_site_label_1
_geom_angle_atom_site_label_2
_geom_angle_atom_site_label_3
_geom_angle
_geom_angle_site_symmetry_1
_geom_angle_site_symmetry_3
N4 Cu1 N1 174.67(9) . .
N4 Cu1 Cu1 87.65(6) . 4
N1 Cu1 Cu1 87.15(7) . 4
C1 N1 C2 120.6(2) . .
C1 N1 Cu1 119.80(19) . .
C2 N1 Cu1 117.02(16) . .
C1 N3 C5 122.32(16) . 4
C1 N3 C5 122.32(16) . .
C5 N3 C5 115.4(3) 4 .
C21 N4 C22 119.5(2) . .
C21 N4 Cu1 120.07(18) . .
C22 N4 Cu1 118.52(16) . .
C21 N6 C25 121.86(17) . 4
C21 N6 C25 121.86(17) . .
C25 N6 C25 116.3(3) 4 .
N1 C1 N1 120.3(3) 4 .
N1 C1 N3 119.83(16) 4 .
N1 C1 N3 119.83(16) . .
N1 C2 C4 109.7(2) . .
N1 C2 C3 108.9(2) . .
C4 C2 C3 110.4(3) . .
N1 C2 H2 109.3 . .
C4 C2 H2 109.3 . .
C3 C2 H2 109.3 . .
C2 C3 H3A 109.5 . .
C2 C3 H3B 109.5 . .
H3A C3 H3B 109.5 . .
C2 C3 H3C 109.5 . .
H3A C3 H3C 109.5 . .
H3B C3 H3C 109.5 . .
C2 C4 H4A 109.5 . .
C2 C4 H4B 109.5 . .
H4A C4 H4B 109.5 . .
C2 C4 H4C 109.5 . .
H4A C4 H4C 109.5 . .
H4B C4 H4C 109.5 . .
N3 C5 H5A 109.5 . .
N3 C5 H5B 109.5 . .
H5A C5 H5B 109.5 . .
N3 C5 H5C 109.5 . .
H5A C5 H5C 109.5 . .
H5B C5 H5C 109.5 . .
N4 C21 N4 120.2(3) 4 .
N4 C21 N6 119.89(15) 4 .
N4 C21 N6 119.89(15) . .
N4 C22 C23 110.8(2) . .
N4 C22 C24 110.3(3) . .
C23 C22 C24 110.3(4) . .
N4 C22 H22 108.5 . .
C23 C22 H22 108.5 . .
C24 C22 H22 108.5 . .
C22 C23 H23A 109.5 . .
C22 C23 H23B 109.5 . .
H23A C23 H23B 109.5 . .
C22 C23 H23C 109.5 . .
H23A C23 H23C 109.5 . .
H23B C23 H23C 109.5 . .
C22 C24 H24A 109.5 . .
C22 C24 H24B 109.5 . .
H24A C24 H24B 109.5 . .
C22 C24 H24C 109.5 . .
H24A C24 H24C 109.5 . .
H24B C24 H24C 109.5 . .
N6 C25 H25A 109.5 . .
N6 C25 H25B 109.5 . .
H25A C25 H25B 109.5 . .
N6 C25 H25C 109.5 . .
H25A C25 H25C 109.5 . .
H25B C25 H25C 109.5 . .

loop_
_geom_bond_atom_site_label_1
_geom_bond_atom_site_label_2
_geom_bond_distance
_geom_bond_site_symmetry_2
Cu1 N4 1.8743(19) .
Cu1 N1 1.8745(19) .
Cu1 Cu1 2.4254(6) 4
N1 C1 1.335(3) .
N1 C2 1.484(3) .
N3 C1 1.406(5) .
N3 C5 1.446(3) 4
N3 C5 1.446(3) .
N4 C21 1.344(3) .
N4 C22 1.476(3) .
N6 C21 1.384(5) .
N6 C25 1.442(3) 4
N6 C25 1.442(3) .
C1 N1 1.335(3) 4
C2 C4 1.507(5) .
C2 C3 1.527(5) .
C2 H2 1.0000 .
C3 H3A 0.9800 .
C3 H3B 0.9800 .
C3 H3C 0.9800 .
C4 H4A 0.9800 .
C4 H4B 0.9800 .
C4 H4C 0.9800 .
C5 H5A 0.9800 .
C5 H5B 0.9800 .
C5 H5C 0.9800 .
C21 N4 1.344(3) 4
C22 C23 1.492(5) .
C22 C24 1.492(4) .
C22 H22 1.0000 .
C23 H23A 0.9800 .
C23 H23B 0.9800 .
C23 H23C 0.9800 .
C24 H24A 0.9800 .
C24 H24B 0.9800 .
C24 H24C 0.9800 .
C25 H25A 0.9800 .
C25 H25B 0.9800 .
C25 H25C 0.9800 .
